data_2208061
loop_
_publ_author_name
'Hartung, Jens'
'Kopf, Thomas'
'Svoboda, Ingrid'
'Fuess, Hartmut'

_publ_section_title
;
 Trimethylammonium bromide at 100 K
;
_journal_coeditor_code FL6208
_journal_issue 2
_journal_name_full 'Acta Crystallographica Section E'
_journal_page_first o570
_journal_page_last o572
_journal_paper_doi 10.1107/S1600536805043102
_journal_volume 62
_journal_year 2006
_chemical_formula_iupac 'C3 H10 N + , Br -'
_chemical_formula_moiety 'C3 H10 N + , Br -'
_chemical_formula_sum 'C3 H10 Br N'
_chemical_formula_weight 140.03
_chemical_name_systematic
;
Trimethylammonium bromide
;
_space_group_IT_number 11
_symmetry_cell_setting monoclinic
_symmetry_space_group_name_Hall '-P 2yb'
_symmetry_space_group_name_H-M 'P 1 21/m 1'
_atom_sites_solution_hydrogens geom
_atom_sites_solution_primary direct
_atom_sites_solution_secondary difmap
_audit_creation_method SHELXL97
_cell_angle_alpha 90.00
_cell_angle_beta 105.70(4)
_cell_angle_gamma 90.00
_cell_formula_units_Z 2
_cell_length_a 5.349(3)
_cell_length_b 8.023(4)
_cell_length_c 6.790(3)
_cell_measurement_reflns_used 407
_cell_measurement_temperature 100(2)
_cell_measurement_theta_max 21.195
_cell_measurement_theta_min 3.109
_cell_volume 280.5(3)
_computing_cell_refinement
;
CrysAlis RED (Oxford Diffraction, 2002)
;
_computing_data_collection
;
CrysAlis CCD (Oxford Diffraction, 2002)
;
_computing_data_reduction 'CrysAlis RED'
_computing_molecular_graphics 'PLATON2002 (Spek, 2003) and ORTEP-3 (Farrugia, 1997, 2005)'
_computing_publication_material SHELXL97
_computing_structure_refinement 'SHELXL97 (Sheldrick, 1997)'
_computing_structure_solution 'SHELXS97 (Sheldrick, 1997)'
_diffrn_ambient_temperature 100(2)
_diffrn_measured_fraction_theta_full 0.982
_diffrn_measured_fraction_theta_max 0.982
_diffrn_measurement_device_type
;
Oxford Diffraction Xcalibur diffractometer with Sapphire CCD detector
;
_diffrn_measurement_method
;
Rotation method data acquisition using \w and \f
;
_diffrn_radiation_monochromator graphite
_diffrn_radiation_source 'fine-focus sealed tube'
_diffrn_radiation_type MoK\a
_diffrn_radiation_wavelength 0.71073
_diffrn_reflns_av_R_equivalents 0.0709
_diffrn_reflns_av_sigmaI/netI 0.1312
_diffrn_reflns_limit_h_max 5
_diffrn_reflns_limit_h_min -6
_diffrn_reflns_limit_k_max 10
_diffrn_reflns_limit_k_min -9
_diffrn_reflns_limit_l_max 8
_diffrn_reflns_limit_l_min -6
_diffrn_reflns_number 2059
_diffrn_reflns_theta_full 26.35
_diffrn_reflns_theta_max 26.35
_diffrn_reflns_theta_min 4.33
_diffrn_standards_decay_% 0
_exptl_absorpt_coefficient_mu 7.173
_exptl_absorpt_correction_T_max 0.8698
_exptl_absorpt_correction_T_min 0.5340
_exptl_absorpt_correction_type analytical
_exptl_absorpt_process_details '(CrysAlis RED; Oxford Diffraction, 2002)'
_exptl_crystal_colour colourless
_exptl_crystal_density_diffrn 1.658
_exptl_crystal_density_method 'not measured'
_exptl_crystal_description Needle
_exptl_crystal_F_000 140
_exptl_crystal_size_max 0.10
_exptl_crystal_size_mid 0.04
_exptl_crystal_size_min 0.02
_refine_diff_density_max 1.244
_refine_diff_density_min -0.684
_refine_ls_extinction_method none
_refine_ls_goodness_of_fit_ref 0.889
_refine_ls_hydrogen_treatment mixed
_refine_ls_matrix_type full
_refine_ls_number_parameters 35
_refine_ls_number_reflns 606
_refine_ls_number_restraints 0
_refine_ls_restrained_S_all 0.889
_refine_ls_R_factor_all 0.0905
_refine_ls_R_factor_gt 0.0480
_refine_ls_shift/su_max 0.000
_refine_ls_shift/su_mean 0.000
_refine_ls_structure_factor_coef Fsqd
_refine_ls_weighting_details 'calc w = 1/[\s^2^(Fo^2^)+(0.0093P)^2^] where P=(Fo^2^+2Fc^2^)/3'
_refine_ls_weighting_scheme calc
_refine_ls_wR_factor_gt 0.0437
_refine_ls_wR_factor_ref 0.0503
_reflns_number_gt 449
_reflns_number_total 606
_reflns_threshold_expression I>2\s(I)
_cod_data_source_file fl6208.cif
_cod_data_source_block I
_cod_depositor_comments
;
The following automatic conversions were performed:
'_symmetry_cell_setting' value 'Monoclinic' changed to 'monoclinic'
according to '/home/saulius/struct/CIF-dictionaries/cif_core.dic'
dictionary named 'cif_core.dic' version 2.4.1 from 2010-06-29.

Automatic conversion script
Id: cif_fix_enum 1527 2010-12-29 10:47:43Z saulius 

The following automatic conversions were performed:

'_symmetry_cell_setting' value 'Monoclinic' changed to 'monoclinic'
according to /home/saulius/struct/CIF-dictionaries/cif_core.dic
dictionary named 'cif_core.dic' version 2.4.1 from 2010-06-29.

Automatic conversion script
Id: cif_fix_values 1715 2011-07-08 13:25:40Z adriana 
;
_cod_original_cell_volume 280.5(2)
_cod_original_sg_symbol_H-M 'P 21/m'
_cod_database_code 2208061
_cod_database_fobs_code 2208061

loop_
_symmetry_equiv_pos_as_xyz
'x, y, z'
'-x, y+1/2, -z'
'-x, -y, -z'
'x, -y-1/2, z'

loop_
_atom_site_label
_atom_site_fract_x
_atom_site_fract_y
_atom_site_fract_z
_atom_site_U_iso_or_equiv
_atom_site_adp_type
_atom_site_calc_flag
_atom_site_refinement_flags
_atom_site_occupancy
_atom_site_type_symbol
C1 0.2742(14) 0.2500 0.3723(12) 0.023(2) Uani d S 1 C
H1A 0.162(8) 0.161(5) 0.339(6) 0.028 Uiso d . 1 H
H1C 0.389(11) 0.2500 0.500(9) 0.028 Uiso d S 1 H
C2 0.5910(8) 0.0983(5) 0.2397(6) 0.0184(13) Uani d . 1 C
H2A 0.7170 0.0953 0.3747 0.022 Uiso calc R 1 H
H2B 0.6834 0.0988 0.1333 0.022 Uiso calc R 1 H
H2C 0.4788 -0.0002 0.2230 0.022 Uiso calc R 1 H
Br1 0.03998(15) 0.7500 0.19962(11) 0.0199(2) Uani d S 1 Br
N1 0.4311(10) 0.2500 0.2219(7) 0.0133(15) Uani d S 1 N
H1D 0.326(10) 0.2500 0.091(8) 0.016 Uiso d S 1 H

loop_
_atom_site_aniso_label
_atom_site_aniso_U_11
_atom_site_aniso_U_22
_atom_site_aniso_U_33
_atom_site_aniso_U_12
_atom_site_aniso_U_13
_atom_site_aniso_U_23
C1 0.012(5) 0.029(6) 0.027(5) 0.000 0.002(4) 0.000
C2 0.016(3) 0.017(3) 0.018(3) 0.000(2) -0.003(2) -0.004(2)
Br1 0.0151(4) 0.0215(4) 0.0195(4) 0.000 -0.0020(3) 0.000
N1 0.008(3) 0.019(4) 0.012(3) 0.000 -0.001(3) 0.000

loop_
_atom_type_symbol
_atom_type_description
_atom_type_scat_dispersion_real
_atom_type_scat_dispersion_imag
_atom_type_scat_source
C C 0.0033 0.0016 'International Tables Vol C Tables 4.2.6.8 and 6.1.1.4'
H H 0.0000 0.0000 'International Tables Vol C Tables 4.2.6.8 and 6.1.1.4'
Br Br -0.2901 2.4595 'International Tables Vol C Tables 4.2.6.8 and 6.1.1.4'
N N 0.0061 0.0033 'International Tables Vol C Tables 4.2.6.8 and 6.1.1.4'

loop_
_geom_angle_atom_site_label_1
_geom_angle_atom_site_label_2
_geom_angle_atom_site_label_3
_geom_angle_site_symmetry_1
_geom_angle
N1 C1 H1A . 107(3)
N1 C1 H1C . 107(4)
H1A C1 H1C . 117(3)
N1 C2 H2A . 109.5
N1 C2 H2B . 109.5
H2A C2 H2B . 109.5
N1 C2 H2C . 109.5
H2A C2 H2C . 109.5
H2B C2 H2C . 109.5
C2 N1 C2 4_565 111.4(5)
C2 N1 C1 4_565 111.5(3)
C2 N1 C1 . 111.5(3)
C2 N1 H1D 4_565 105.7(17)
C2 N1 H1D . 105.7(17)
C1 N1 H1D . 111(3)

loop_
_geom_bond_atom_site_label_1
_geom_bond_atom_site_label_2
_geom_bond_site_symmetry_2
_geom_bond_distance
_geom_bond_publ_flag
C1 N1 . 1.487(8) yes
C1 H1A . 0.92(4) ?
C1 H1C . 0.91(6) ?
C2 N1 . 1.474(4) yes
C2 H2A . 0.9800 ?
C2 H2B . 0.9800 ?
C2 H2C . 0.9800 ?
N1 C2 4_565 1.474(4) ?
N1 H1D . 0.91(5) ?
